data_2002670
loop_
_publ_author_name
'Szillat, H'
'Mueller-Buschbaum, Hk'

_publ_section_title
;
Synthese und Kristallstruktur von (Cu, Zn)3.75 Mo3 O12
;
_journal_name_full
;
Zeitschrift fuer Naturforschung, Teil B. Anorganische Chemie,
Organische Chemie (42,1987-)
;
_journal_page_first 247
_journal_page_last 251
_journal_volume 50
_journal_year 1995
_chemical_formula_structural 'Cu2 Zn1.75 (Mo O4)3'
_chemical_formula_sum 'Cu2 Mo3 O12 Zn1.75'
_chemical_name_systematic 'Copper(I) copper zinc molybdat (1/1/1.75/3)'
_space_group_IT_number 19
_symmetry_cell_setting orthorhombic
_symmetry_Int_Tables_number 19
_symmetry_space_group_name_Hall 'P 2ac 2ab'
_symmetry_space_group_name_H-M 'P 21 21 21'
_cell_angle_alpha 90
_cell_angle_beta 90
_cell_angle_gamma 90
_cell_formula_units_Z 4
_cell_length_a 17.94698(900)
_cell_length_b 5.092(3)
_cell_length_c 10.685(5)
_cell_volume 976.5
_refine_ls_R_factor_all 0.04
_cod_database_code 2002670

loop_
_symmetry_equiv_pos_as_xyz
x,y,z
1/2-x,-y,1/2+z
1/2+x,1/2-y,-z
-x,1/2+y,1/2-z

loop_
_atom_site_label
_atom_site_type_symbol
_atom_site_symmetry_multiplicity
_atom_site_Wyckoff_symbol
_atom_site_fract_x
_atom_site_fract_y
_atom_site_fract_z
_atom_site_occupancy
_atom_site_attached_hydrogens
_atom_site_calc_flag
Mo1 Mo6+ 4 a 0.603100(5) 0.23076(2) 0.015490(9) 1. 0 d
Mo2 Mo6+ 4 a 0.806240(5) 0.27167(2) 0.236920(8) 1. 0 d
Mo3 Mo6+ 4 a 0.588250(5) 0.21868(2) 0.464200(9) 1. 0 d
Cu1 Cu1+ 4 a 0.771580(7) 0.25418(3) 0.558670(11) 1. 0 d
Zn1 Zn2+ 4 a 0.786720(8) 0.26078(4) 0.895900(15) 1. 0 d
Cu2 Cu2+ 4 a 0.43925(1) 0.23681(4) 0.26018(2) 1. 0 d
Zn2 Zn2+ 4 a 0.999450(12) 0.11095(5) 0.25068(2) 0.75 0 d
O1 O2- 4 a 0.55149(5) 0.1457(2) 0.88239(9) 1. 0 d
O2 O2- 4 a 0.89950(4) 0.3616(2) 0.24604(8) 1. 0 d
O3 O2- 4 a 0.67081(4) 0.4125(2) 0.49303(8) 1. 0 d
O4 O2- 4 a 0.68203(5) 0.4291(2) 0.97003(9) 1. 0 d
O5 O2- 4 a 0.55019(5) 0.4275(2) 0.11388(10) 1. 0 d
O6 O2- 4 a 0.54519(5) 0.1387(2) 0.60547(9) 1. 0 d
O7 O2- 4 a 0.70736(5) 0.9266(2) 0.60275(8) 1. 0 d
O8 O2- 4 a 0.52916(5) 0.4158(2) 0.37509(9) 1. 0 d
O9 O2- 4 a 0.63618(5) 0.9522(2) 0.10004(9) 1. 0 d
O10 O2- 4 a 0.78145(5) 0.0732(2) 0.36649(8) 1. 0 d
O11 O2- 4 a 0.75605(5) 0.4528(2) 0.72579(8) 1. 0 d
O12 O2- 4 a 0.38581(5) 0.4389(2) 0.12401(9) 1. 0 d

loop_
_atom_type_symbol
_atom_type_oxidation_number
Mo6+ 6.000
Cu1+ 1.000
Zn2+ 2.000
Cu2+ 1.500
O2- -2.000
